data_1544971
loop_
_publ_author_name
'S\'anchez-Rodr\'iguez, E P'
'Hochberger-Roa, F'
'Corona-S\'anchez, R'
'Barquera-Lozada, J E'
'Toscano, R. A.'
'Urrutigo\"ity, M'
'Gouygou, M.'
'Ortega-Alfaro, M C'
'L\'opez-Cort\'es, J G'

_publ_section_title
;
 Chiral bidentate [N,S]-ferrocene ligands based on a thiazoline framework.
 Synthesis and use in palladium-catalyzed asymmetric allylic alkylation.
;
_journal_issue 5
_journal_name_full 'Dalton transactions (Cambridge, England : 2003)'
_journal_page_first 1510
_journal_page_last 1519
_journal_paper_doi 10.1039/c6dt04119a
_journal_volume 46
_journal_year 2017
_chemical_absolute_configuration rmad
_chemical_formula_moiety 'C14 H17 Fe N O S'
_chemical_formula_sum 'C14 H17 Fe N O S'
_chemical_formula_weight 303.19
_space_group_crystal_system orthorhombic
_space_group_IT_number 19
_space_group_name_Hall 'P 2ac 2ab'
_space_group_name_H-M_alt 'P 21 21 21'
_symmetry_space_group_name_Hall 'P 2ac 2ab'
_symmetry_space_group_name_H-M 'P 21 21 21'
_atom_sites_solution_hydrogens mixed
_atom_sites_solution_primary direct
_atom_sites_solution_secondary difmap
_audit_creation_method SHELXL-2014/7
_audit_update_record
;
2016-08-30 deposited with the CCDC.
2017-01-02 downloaded from the CCDC.
;
_cell_angle_alpha 90
_cell_angle_beta 90
_cell_angle_gamma 90
_cell_formula_units_Z 4
_cell_length_a 7.6132(8)
_cell_length_b 10.3234(11)
_cell_length_c 17.0932(19)
_cell_measurement_reflns_used 7812
_cell_measurement_temperature 298(2)
_cell_measurement_theta_max 25.38
_cell_measurement_theta_min 2.30
_cell_volume 1343.4(3)
_computing_cell_refinement 'APEX2 v2012.10.0(Bruker, 2012)'
_computing_data_collection 'APEX2 v2012.10.0(Bruker, 2012)'
_computing_data_reduction 'SAINT V8.27B (Bruker, 2012)'
_computing_molecular_graphics 'XP V 5.1 (Bruker, 1998)'
_computing_publication_material 'CIFTAB V 2013/2 (Sheldrick, 2013)'
_computing_structure_refinement 'SHELXL-2014/7 (Sheldrick, 2014)'
_computing_structure_solution 'SHELXS-2012 (Bruker, 2013)'
_diffrn_ambient_temperature 298(2)
_diffrn_detector_area_resol_mean 8.333
_diffrn_measured_fraction_theta_full 0.993
_diffrn_measured_fraction_theta_max 0.992
_diffrn_measurement_device_type 'Bruker Smart Apex CCD diffractometer 01-670-01'
_diffrn_measurement_method \w-scans
_diffrn_radiation_monochromator graphite
_diffrn_radiation_type MoK\a
_diffrn_radiation_wavelength 0.71073
_diffrn_reflns_av_R_equivalents 0.0534
_diffrn_reflns_av_unetI/netI 0.0350
_diffrn_reflns_Laue_measured_fraction_full 0.993
_diffrn_reflns_Laue_measured_fraction_max 0.992
_diffrn_reflns_limit_h_max 9
_diffrn_reflns_limit_h_min -9
_diffrn_reflns_limit_k_max 12
_diffrn_reflns_limit_k_min -12
_diffrn_reflns_limit_l_max 20
_diffrn_reflns_limit_l_min -20
_diffrn_reflns_number 11096
_diffrn_reflns_point_group_measured_fraction_full 0.995
_diffrn_reflns_point_group_measured_fraction_max 0.994
_diffrn_reflns_theta_full 25.242
_diffrn_reflns_theta_max 25.384
_diffrn_reflns_theta_min 2.383
_diffrn_source 'fine-focus sealed tube'
_exptl_absorpt_coefficient_mu 1.264
_exptl_absorpt_correction_T_max 0.8154
_exptl_absorpt_correction_T_min 0.5903
_exptl_absorpt_correction_type analytical
_exptl_absorpt_process_details '(Sheldrick, 2000)'
_exptl_crystal_colour red
_exptl_crystal_density_diffrn 1.499
_exptl_crystal_description prism
_exptl_crystal_F_000 632
_exptl_crystal_size_max 0.476
_exptl_crystal_size_mid 0.422
_exptl_crystal_size_min 0.168
_refine_diff_density_max 0.199
_refine_diff_density_min -0.172
_refine_diff_density_rms 0.036
_refine_ls_abs_structure_details
;
 Flack x determined using 912 quotients [(I+)-(I-)]/[(I+)+(I-)]
 (Parsons, Flack and Wagner, Acta Cryst. B69 (2013) 249-259).
;
_refine_ls_abs_structure_Flack -0.019(10)
_refine_ls_extinction_method none
_refine_ls_goodness_of_fit_ref 0.982
_refine_ls_hydrogen_treatment mixed
_refine_ls_matrix_type full
_refine_ls_number_parameters 217
_refine_ls_number_reflns 2462
_refine_ls_number_restraints 233
_refine_ls_restrained_S_all 0.956
_refine_ls_R_factor_all 0.0257
_refine_ls_R_factor_gt 0.0234
_refine_ls_shift/su_max 0.001
_refine_ls_shift/su_mean 0.000
_refine_ls_structure_factor_coef Fsqd
_refine_ls_weighting_details 'w=1/[\s^2^(Fo^2^)+(0.0254P)^2^] where P=(Fo^2^+2Fc^2^)/3'
_refine_ls_weighting_scheme calc
_refine_ls_wR_factor_gt 0.0522
_refine_ls_wR_factor_ref 0.0529
_reflns_Friedel_coverage 0.710
_reflns_Friedel_fraction_full 0.999
_reflns_Friedel_fraction_max 0.995
_reflns_number_gt 2310
_reflns_number_total 2462
_reflns_threshold_expression 'I > 2\s(I)'
_cod_data_source_file c6dt04119a2.cif
_cod_data_source_block Compound_3
_cod_depositor_comments 'Adding full bibliography for 1544970--1544972.cif.'
_cod_database_code 1544971
_shelx_shelxl_version_number 2014/7
_shelx_space_group_comment
;
The symmetry employed for this shelxl refinement is uniquely defined
by the following loop, which should always be used as a source of
symmetry information in preference to the above space-group names.
They are only intended as comments.
;
_shelx_estimated_absorpt_t_min 0.584
_shelx_estimated_absorpt_t_max 0.816

loop_
_space_group_symop_operation_xyz
'x, y, z'
'-x+1/2, -y, z+1/2'
'-x, y+1/2, -z+1/2'
'x+1/2, -y+1/2, -z'

loop_
_atom_site_label
_atom_site_type_symbol
_atom_site_fract_x
_atom_site_fract_y
_atom_site_fract_z
_atom_site_U_iso_or_equiv
_atom_site_adp_type
_atom_site_occupancy
_atom_site_site_symmetry_order
_atom_site_calc_flag
_atom_site_refinement_flags_posn
_atom_site_refinement_flags_adp
_atom_site_refinement_flags_occupancy
_atom_site_disorder_assembly
_atom_site_disorder_group
Fe1 Fe 0.73603(5) 0.61250(3) 0.72870(2) 0.03400(13) Uani 1 1 d . . . . .
S1 S 0.86822(12) 0.58897(9) 0.48691(5) 0.0551(2) Uani 1 1 d . . . . .
O1 O 0.2678(4) 0.5052(3) 0.54387(14) 0.0799(10) Uani 0.974(5) 1 d D . P A 1
H1 H 0.2003 0.5662 0.5503 0.120 Uiso 0.974(5) 1 calc R U P A 1
O1B O 0.221(7) 0.505(11) 0.433(5) 0.0799(10) Uani 0.026(5) 1 d D . P A 2
H1B H 0.1514 0.5647 0.4389 0.120 Uiso 0.026(5) 1 calc R U P A 2
N1 N 0.6195(3) 0.4452(3) 0.54960(14) 0.0393(6) Uani 1 1 d . . . . .
H1A H 0.582(4) 0.420(3) 0.5863(18) 0.047 Uiso 1 1 d . U . . .
C1 C 0.8402(3) 0.5087(3) 0.63923(17) 0.0357(6) Uani 1 1 d . . . . .
C2 C 0.7874(4) 0.4246(3) 0.70148(16) 0.0386(7) Uani 1 1 d . . . . .
H2 H 0.7052 0.3582 0.6980 0.046 Uiso 1 1 calc R U . . .
C3 C 0.8823(4) 0.4603(3) 0.7691(2) 0.0484(7) Uani 1 1 d . . . . .
H3 H 0.8731 0.4213 0.8179 0.058 Uiso 1 1 calc R U . . .
C4 C 0.9927(4) 0.5646(3) 0.7502(2) 0.0525(9) Uani 1 1 d . . . . .
H4 H 1.0691 0.6063 0.7843 0.063 Uiso 1 1 calc R U . . .
C5 C 0.9679(4) 0.5953(3) 0.67040(18) 0.0450(7) Uani 1 1 d . . . . .
H5 H 1.0250 0.6607 0.6430 0.054 Uiso 1 1 calc R U . . .
C6 C 0.632(2) 0.7928(17) 0.7076(9) 0.046(3) Uani 0.351(19) 1 d D U P B 1
H6 H 0.6742 0.8521 0.6711 0.055 Uiso 0.351(19) 1 calc R U P B 1
C7 C 0.504(2) 0.698(2) 0.6936(8) 0.046(3) Uani 0.351(19) 1 d D U P B 1
H7 H 0.4456 0.6838 0.6466 0.055 Uiso 0.351(19) 1 calc R U P B 1
C8 C 0.4809(18) 0.6267(12) 0.7631(13) 0.044(3) Uani 0.351(19) 1 d D U P B 1
H8 H 0.4053 0.5569 0.7700 0.052 Uiso 0.351(19) 1 calc R U P B 1
C9 C 0.592(2) 0.6804(17) 0.8205(7) 0.042(3) Uani 0.351(19) 1 d D U P B 1
H9 H 0.6028 0.6525 0.8721 0.051 Uiso 0.351(19) 1 calc R U P B 1
C10 C 0.685(2) 0.7832(16) 0.7861(10) 0.044(2) Uani 0.351(19) 1 d D U P B 1
H10 H 0.7667 0.8359 0.8110 0.052 Uiso 0.351(19) 1 calc R U P B 1
C6B C 0.5478(13) 0.7285(9) 0.6823(4) 0.0439(17) Uani 0.649(19) 1 d D U P B 2
H6B H 0.5234 0.7394 0.6293 0.053 Uiso 0.649(19) 1 calc R U P B 2
C7B C 0.4704(8) 0.6354(7) 0.7325(7) 0.0416(16) Uani 0.649(19) 1 d D U P B 2
H7B H 0.3865 0.5742 0.7185 0.050 Uiso 0.649(19) 1 calc R U P B 2
C8B C 0.5433(14) 0.6524(9) 0.8074(5) 0.0465(18) Uani 0.649(19) 1 d D U P B 2
H8B H 0.5163 0.6041 0.8517 0.056 Uiso 0.649(19) 1 calc R U P B 2
C9B C 0.6638(12) 0.7549(11) 0.8036(5) 0.0504(19) Uani 0.649(19) 1 d D U P B 2
H9B H 0.7299 0.7866 0.8452 0.060 Uiso 0.649(19) 1 calc R U P B 2
C10B C 0.6680(12) 0.8016(8) 0.7266(6) 0.0490(17) Uani 0.649(19) 1 d D U P B 2
H10B H 0.7378 0.8690 0.7082 0.059 Uiso 0.649(19) 1 calc R U P B 2
C11 C 0.7662(4) 0.5109(2) 0.55979(16) 0.0338(6) Uani 1 1 d . . . . .
C12 C 0.5188(4) 0.4318(3) 0.47754(18) 0.0431(8) Uani 1 1 d . . . . .
H12 H 0.5964 0.4519 0.4334 0.052 Uiso 1 1 calc R U . . .
C13 C 0.3714(5) 0.5277(4) 0.4776(2) 0.0626(10) Uani 1 1 d D . . . .
H13A H 0.4177 0.6152 0.4788 0.075 Uiso 0.974(5) 1 calc R U P A 1
H13B H 0.3012 0.5178 0.4306 0.075 Uiso 0.974(5) 1 calc R U P A 1
H13C H 0.3340 0.5386 0.5315 0.075 Uiso 0.026(5) 1 calc R U P A 2
H13D H 0.4194 0.6102 0.4608 0.075 Uiso 0.026(5) 1 calc R U P A 2
C14 C 0.4555(5) 0.2941(3) 0.4686(2) 0.0580(9) Uani 1 1 d . . . . .
H14A H 0.5546 0.2368 0.4665 0.087 Uiso 1 1 calc R U . . .
H14B H 0.3889 0.2864 0.4211 0.087 Uiso 1 1 calc R U . . .
H14C H 0.3826 0.2716 0.5123 0.087 Uiso 1 1 calc R U . . .

loop_
_atom_site_aniso_label
_atom_site_aniso_U_11
_atom_site_aniso_U_22
_atom_site_aniso_U_33
_atom_site_aniso_U_23
_atom_site_aniso_U_13
_atom_site_aniso_U_12
Fe1 0.0343(2) 0.0339(2) 0.0337(2) -0.00472(17) 0.00126(19) 0.00215(18)
S1 0.0571(5) 0.0624(6) 0.0457(4) 0.0078(4) 0.0043(4) -0.0213(5)
O1 0.0593(17) 0.117(2) 0.0633(17) -0.0014(15) 0.0059(16) 0.0309(18)
O1B 0.0593(17) 0.117(2) 0.0633(17) -0.0014(15) 0.0059(16) 0.0309(18)
N1 0.0382(15) 0.0505(16) 0.0290(13) -0.0009(11) 0.0033(11) -0.0093(12)
C1 0.0304(14) 0.0368(15) 0.0398(16) -0.0097(13) 0.0053(12) 0.0029(12)
C2 0.0440(16) 0.0307(14) 0.0410(15) -0.0037(11) 0.0004(13) 0.0091(12)
C3 0.0511(18) 0.0500(18) 0.0440(17) -0.0040(16) -0.0047(18) 0.0159(15)
C4 0.0337(16) 0.072(2) 0.052(2) -0.0204(17) -0.0081(14) 0.0096(16)
C5 0.0323(14) 0.0536(19) 0.0492(17) -0.0147(16) 0.0042(13) -0.0045(15)
C6 0.056(5) 0.039(5) 0.044(5) 0.004(4) 0.005(4) 0.009(4)
C7 0.045(5) 0.045(6) 0.047(4) -0.002(4) -0.003(4) 0.010(4)
C8 0.040(4) 0.043(4) 0.048(6) -0.003(5) 0.011(5) 0.004(4)
C9 0.044(6) 0.041(5) 0.042(4) 0.000(4) 0.006(4) 0.009(4)
C10 0.055(5) 0.030(5) 0.046(5) -0.007(4) 0.008(4) 0.002(3)
C6B 0.048(4) 0.039(4) 0.045(3) 0.005(2) 0.001(3) 0.010(3)
C7B 0.034(2) 0.045(3) 0.047(4) -0.001(3) 0.001(3) 0.007(2)
C8B 0.046(4) 0.053(4) 0.040(3) -0.001(3) 0.013(3) 0.011(3)
C9B 0.058(4) 0.048(4) 0.044(3) -0.016(3) 0.001(3) 0.010(3)
C10B 0.058(4) 0.033(3) 0.056(4) -0.007(3) 0.001(3) 0.004(2)
C11 0.0328(15) 0.0308(13) 0.0378(14) -0.0067(11) 0.0073(14) 0.0027(13)
C12 0.0439(18) 0.0521(19) 0.0332(15) -0.0021(14) 0.0010(14) -0.0097(15)
C13 0.063(2) 0.070(2) 0.055(2) 0.0014(18) -0.007(2) 0.006(2)
C14 0.060(2) 0.058(2) 0.056(2) -0.0121(17) -0.0065(18) -0.011(2)

loop_
_atom_type_symbol
_atom_type_description
_atom_type_scat_dispersion_real
_atom_type_scat_dispersion_imag
_atom_type_scat_source
C C 0.0033 0.0016 'International Tables Vol C Tables 4.2.6.8 and 6.1.1.4'
H H 0.0000 0.0000 'International Tables Vol C Tables 4.2.6.8 and 6.1.1.4'
N N 0.0061 0.0033 'International Tables Vol C Tables 4.2.6.8 and 6.1.1.4'
O O 0.0106 0.0060 'International Tables Vol C Tables 4.2.6.8 and 6.1.1.4'
S S 0.1246 0.1234 'International Tables Vol C Tables 4.2.6.8 and 6.1.1.4'
Fe Fe 0.3463 0.8444 'International Tables Vol C Tables 4.2.6.8 and 6.1.1.4'

loop_
_geom_angle_atom_site_label_1
_geom_angle_atom_site_label_2
_geom_angle_atom_site_label_3
_geom_angle
C10B Fe1 C9B 40.5(2)
C10B Fe1 C1 126.7(3)
C9B Fe1 C1 165.0(4)
C10B Fe1 C6B 40.7(2)
C9B Fe1 C6B 68.1(3)
C1 Fe1 C6B 107.0(2)
C10B Fe1 C8B 68.3(3)
C9B Fe1 C8B 40.4(2)
C1 Fe1 C8B 152.6(4)
C6B Fe1 C8B 68.2(2)
C10B Fe1 C2 165.4(3)
C9B Fe1 C2 152.8(3)
C1 Fe1 C2 41.24(11)
C6B Fe1 C2 127.6(3)
C8B Fe1 C2 118.9(3)
C10B Fe1 C5 107.3(2)
C9B Fe1 C5 127.5(3)
C1 Fe1 C5 41.03(11)
C6B Fe1 C5 118.2(3)
C8B Fe1 C5 165.5(4)
C2 Fe1 C5 68.75(13)
C1 Fe1 C8 129.0(5)
C2 Fe1 C8 108.6(4)
C5 Fe1 C8 167.4(6)
C10B Fe1 C7B 68.5(3)
C9B Fe1 C7B 68.0(3)
C1 Fe1 C7B 118.3(3)
C6B Fe1 C7B 40.8(2)
C8B Fe1 C7B 40.4(2)
C2 Fe1 C7B 108.0(2)
C5 Fe1 C7B 152.5(4)
C1 Fe1 C9 166.5(6)
C2 Fe1 C9 127.4(5)
C5 Fe1 C9 150.8(6)
C8 Fe1 C9 40.5(3)
C10B Fe1 C3 152.6(3)
C9B Fe1 C3 119.5(3)
C1 Fe1 C3 68.64(13)
C6B Fe1 C3 165.8(3)
C8B Fe1 C3 109.0(2)
C2 Fe1 C3 40.49(12)
C5 Fe1 C3 68.04(14)
C8 Fe1 C3 118.5(5)
C7B Fe1 C3 128.2(3)
C9 Fe1 C3 107.2(3)
C10B Fe1 C4 118.8(3)
C9B Fe1 C4 108.7(2)
C1 Fe1 C4 68.57(12)
C6B Fe1 C4 152.4(4)
C8B Fe1 C4 128.2(3)
C2 Fe1 C4 68.10(13)
C5 Fe1 C4 40.47(14)
C8 Fe1 C4 151.2(6)
C7B Fe1 C4 165.7(4)
C9 Fe1 C4 117.2(5)
C3 Fe1 C4 40.10(13)
C11 N1 C12 127.3(3)
C5 C1 C2 107.1(3)
C5 C1 C11 126.7(3)
C2 C1 C11 126.1(3)
C5 C1 Fe1 69.70(15)
C2 C1 Fe1 69.51(15)
C11 C1 Fe1 122.56(19)
C3 C2 C1 107.9(3)
C3 C2 Fe1 70.25(16)
C1 C2 Fe1 69.24(15)
C4 C3 C2 108.6(3)
C4 C3 Fe1 70.08(18)
C2 C3 Fe1 69.26(16)
C3 C4 C5 108.3(3)
C3 C4 Fe1 69.82(17)
C5 C4 Fe1 69.23(18)
C4 C5 C1 108.1(3)
C4 C5 Fe1 70.30(19)
C1 C5 Fe1 69.27(15)
C7 C6 C10 108.2(5)
C7 C6 Fe1 70.3(7)
C10 C6 Fe1 70.0(8)
C6 C7 C8 108.0(5)
C6 C7 Fe1 69.9(8)
C8 C7 Fe1 68.9(7)
C7 C8 C9 107.9(5)
C7 C8 Fe1 70.9(7)
C9 C8 Fe1 69.8(7)
C10 C9 C8 107.9(5)
C10 C9 Fe1 70.6(8)
C8 C9 Fe1 69.6(7)
C9 C10 C6 108.1(5)
C9 C10 Fe1 69.3(7)
C6 C10 Fe1 70.0(8)
C10B C6B C7B 107.9(5)
C10B C6B Fe1 69.3(4)
C7B C6B Fe1 69.9(3)
C8B C7B C6B 107.6(5)
C8B C7B Fe1 69.6(3)
C6B C7B Fe1 69.3(3)
C9B C8B C7B 108.1(5)
C9B C8B Fe1 69.5(4)
C7B C8B Fe1 70.0(3)
C10B C9B C8B 108.5(5)
C10B C9B Fe1 69.5(4)
C8B C9B Fe1 70.1(4)
C9B C10B C6B 107.8(5)
C9B C10B Fe1 69.9(4)
C6B C10B Fe1 70.0(3)
N1 C11 C1 116.0(2)
N1 C11 S1 122.8(2)
C1 C11 S1 121.1(2)
N1 C12 C13 109.4(3)
N1 C12 C14 110.1(3)
C13 C12 C14 112.5(3)
O1B C13 C12 120(4)
O1 C13 C12 108.2(3)

loop_
_geom_bond_atom_site_label_1
_geom_bond_atom_site_label_2
_geom_bond_distance
Fe1 C10B 2.020(9)
Fe1 C9B 2.025(8)
Fe1 C1 2.029(3)
Fe1 C6B 2.029(7)
Fe1 C8B 2.032(7)
Fe1 C2 2.033(3)
Fe1 C5 2.035(3)
Fe1 C8 2.035(13)
Fe1 C7B 2.037(6)
Fe1 C9 2.038(14)
Fe1 C3 2.046(3)
Fe1 C4 2.049(3)
S1 C11 1.675(3)
O1 C13 1.400(4)
O1B C13 1.396(15)
N1 C11 1.319(4)
N1 C12 1.457(4)
C1 C5 1.424(4)
C1 C2 1.431(4)
C1 C11 1.470(4)
C2 C3 1.411(4)
C3 C4 1.404(5)
C4 C5 1.413(5)
C6 C7 1.402(8)
C6 C10 1.405(8)
C7 C8 1.408(8)
C8 C9 1.411(8)
C9 C10 1.403(8)
C6B C10B 1.408(7)
C6B C7B 1.417(7)
C7B C8B 1.406(7)
C8B C9B 1.402(7)
C9B C10B 1.401(7)
C12 C13 1.497(5)
C12 C14 1.509(5)

loop_
_geom_hbond_atom_site_label_D
_geom_hbond_atom_site_label_H
_geom_hbond_atom_site_label_A
_geom_hbond_distance_DH
_geom_hbond_distance_HA
_geom_hbond_distance_DA
_geom_hbond_angle_DHA
_geom_hbond_site_symmetry_A
O1 H1 S1 0.82 2.76 3.309(3) 125.9 1_455
O1B H1B S1 0.82 2.32 2.97(8) 136.4 1_455
